data_4130540
loop_
_publ_author_name
'Pinalli, Roberta'
'Brancatelli, Giovanna'
'Pedrini, Alessandro'
'Menozzi, Daniela'
'Hern\'andez, Daniel'
'Ballester, Pablo'
'Geremia, Silvano'
'Dalcanale, Enrico'

_publ_section_title
;
 The Origin of Selectivity in the Complexation of N-Methyl Amino Acids by
 Tetraphosphonate Cavitands.
;
_journal_issue 27
_journal_name_full 'Journal of the American Chemical Society'
_journal_page_first 8569
_journal_page_last 8580
_journal_paper_doi 10.1021/jacs.6b04372
_journal_volume 138
_journal_year 2016
_chemical_formula_moiety '(C36 H36 O12 P4), (C6 H14 N O2 Cl), 0.75(C2 H3 F3 O), H2O'
_chemical_formula_sum 'C47.5 H58.25 Cl F8.25 N O17.75 P4'
_chemical_formula_weight 1243.28
_space_group_IT_number 2
_space_group_name_Hall '-P 1'
_space_group_name_H-M_alt 'P -1'
_symmetry_cell_setting triclinic
_symmetry_Int_Tables_number 2
_symmetry_space_group_name_Hall '-P 1'
_symmetry_space_group_name_H-M 'P -1'
_atom_sites_solution_hydrogens geom
_audit_creation_date 2015-07-27T13:31:28-00:00
_audit_creation_method 'WinGX routine CIF_UPDATE'
_cell_angle_alpha 115.32(2)
_cell_angle_beta 99.27(3)
_cell_angle_gamma 100.53(2)
_cell_formula_units_Z 2
_cell_length_a 12.990(10)
_cell_length_b 15.330(10)
_cell_length_c 16.810(10)
_cell_measurement_temperature 100(2)
_cell_measurement_theta_max 24.999
_cell_measurement_theta_min 1.883
_cell_measurement_wavelength 0.7
_cell_volume 2865(3)
_computing_data_collection 'Elettra XRD1 Data Collection SW'
_computing_molecular_graphics Pymol
_computing_publication_material 'SHELXL-2013 (Sheldrick, 2013)'
_computing_structure_refinement 'SHELXL-2013 (Sheldrick, 2013)'
_computing_structure_solution 'SIR2011, updated version of SIR2008 (Burla et al., 2007)'
_diffrn_ambient_temperature 100(2)
_diffrn_measured_fraction_theta_full 0.815
_diffrn_measured_fraction_theta_max 0.815
_diffrn_measurement_device_type 'Dectris Pilatus 2M'
_diffrn_measurement_method 'CCD rotation images, thick slices'
_diffrn_radiation_monochromator Si111
_diffrn_radiation_source 'Elettra Synchrotron, Trieste (Italy)'
_diffrn_radiation_wavelength 0.7
_diffrn_reflns_av_R_equivalents 0.0361
_diffrn_reflns_av_unetI/netI 0.0685
_diffrn_reflns_Laue_measured_fraction_full 0.815
_diffrn_reflns_Laue_measured_fraction_max 0.815
_diffrn_reflns_limit_h_max 15
_diffrn_reflns_limit_h_min -14
_diffrn_reflns_limit_k_max 18
_diffrn_reflns_limit_k_min -18
_diffrn_reflns_limit_l_max 20
_diffrn_reflns_limit_l_min -20
_diffrn_reflns_number 15860
_diffrn_reflns_point_group_measured_fraction_full 0.815
_diffrn_reflns_point_group_measured_fraction_max 0.815
_diffrn_reflns_theta_full 24.999
_diffrn_reflns_theta_max 24.999
_diffrn_reflns_theta_min 1.883
_exptl_absorpt_coefficient_mu 0.259
_exptl_absorpt_correction_type none
_exptl_crystal_colour colorless
_exptl_crystal_density_diffrn 1.441
_exptl_crystal_description block
_exptl_crystal_F_000 1287
_exptl_crystal_size_max 0.23
_exptl_crystal_size_mid 0.15
_exptl_crystal_size_min 0.09
_refine_diff_density_max 1.103
_refine_diff_density_min -0.64
_refine_diff_density_rms 0.09
_refine_ls_extinction_coef 0.0243(17)
_refine_ls_extinction_expression Fc^*^=kFc[1+0.001xFc^2^\l^3^/sin(2\q)]^-1/4^
_refine_ls_extinction_method 'SHELXL-2014/7 (Sheldrick 2014'
_refine_ls_goodness_of_fit_ref 1.037
_refine_ls_hydrogen_treatment constr
_refine_ls_matrix_type full
_refine_ls_number_parameters 799
_refine_ls_number_reflns 8627
_refine_ls_number_restraints 20
_refine_ls_restrained_S_all 1.057
_refine_ls_R_factor_all 0.0688
_refine_ls_R_factor_gt 0.0662
_refine_ls_shift/su_max 0.029
_refine_ls_shift/su_mean 0.001
_refine_ls_structure_factor_coef Fsqd
_refine_ls_weighting_details 'w=1/[\s^2^(Fo^2^)+(0.0832P)^2^+6.1942P] where P=(Fo^2^+2Fc^2^)/3'
_refine_ls_weighting_scheme calc
_refine_ls_wR_factor_gt 0.1784
_refine_ls_wR_factor_ref 0.1806
_reflns_Friedel_coverage 0
_reflns_number_gt 8029
_reflns_number_total 8627
_reflns_threshold_expression 'I > 2\s(I)'
_cod_data_source_file ja6b04372_si_006.cif
_cod_data_source_block ILE_HCl
_cod_original_formula_sum 'C47.50 H58.25 Cl F8.25 N O17.75 P4'
_cod_database_code 4130540
_shelx_estimated_absorpt_t_min 0.943
_shelx_estimated_absorpt_t_max 0.977

loop_
_symmetry_equiv_pos_as_xyz
'x, y, z'
'-x, -y, -z'

loop_
_atom_site_label
_atom_site_type_symbol
_atom_site_fract_x
_atom_site_fract_y
_atom_site_fract_z
_atom_site_U_iso_or_equiv
_atom_site_adp_type
_atom_site_occupancy
_atom_site_site_symmetry_order
_atom_site_calc_flag
_atom_site_refinement_flags_posn
_atom_site_refinement_flags_adp
_atom_site_refinement_flags_occupancy
_atom_site_disorder_assembly
_atom_site_disorder_group
C1A C 0.4346(3) 0.8109(2) 0.5456(2) 0.0176(7) Uani 1 1 d . . . . .
C1B C 0.3538(3) 0.7207(2) 0.51404(19) 0.0171(7) Uani 1 1 d . . . . .
C1C C 0.3308(3) 0.6752(2) 0.5677(2) 0.0158(6) Uani 1 1 d . . . . .
C1D C 0.3920(3) 0.7230(2) 0.6583(2) 0.0166(7) Uani 1 1 d . . . . .
H1D H 0.3785 0.6933 0.6963 0.02 Uiso 1 1 calc R U . . .
C1E C 0.4732(3) 0.8140(2) 0.6947(2) 0.0171(7) Uani 1 1 d . . . . .
C1F C 0.4911(3) 0.8563(2) 0.6382(2) 0.0168(6) Uani 1 1 d . . . . .
C1G C 0.4595(3) 0.8570(2) 0.4855(2) 0.0246(8) Uani 1 1 d . . . . .
H1G1 H 0.414 0.9019 0.4873 0.037 Uiso 1 1 calc R U . . .
H1G2 H 0.4444 0.8037 0.4226 0.037 Uiso 1 1 calc R U . . .
H1G3 H 0.5363 0.8955 0.5074 0.037 Uiso 1 1 calc R U . . .
C1H C 0.2395(3) 0.5793(2) 0.5329(2) 0.0170(7) Uani 1 1 d . . . . .
H1H1 H 0.2306 0.5359 0.4671 0.02 Uiso 1 1 calc R U . . .
H1H2 H 0.2582 0.542 0.5661 0.02 Uiso 1 1 calc R U . . .
C1S C 0.1116(5) 0.6263(4) 0.9884(3) 0.0530(14) Uani 1 1 d . . . . .
C1ME C 0.1541(3) 0.6243(3) 0.2689(2) 0.0279(8) Uani 1 1 d . . . . .
H1M1 H 0.1625 0.5562 0.2456 0.042 Uiso 1 1 calc R U . . .
H1M2 H 0.08 0.6209 0.2414 0.042 Uiso 1 1 calc R U . . .
H1M3 H 0.2063 0.6648 0.2531 0.042 Uiso 1 1 calc R U . . .
C2A C 0.4518(3) 1.1069(2) 0.9179(2) 0.0208(7) Uani 1 1 d . . . . .
C2B C 0.5023(3) 1.0374(2) 0.86585(19) 0.0185(7) Uani 1 1 d . . . . .
C2C C 0.4800(3) 0.9382(2) 0.85174(19) 0.0180(7) Uani 1 1 d . . . . .
C2D C 0.4031(3) 0.9076(2) 0.88999(19) 0.0185(7) Uani 1 1 d . . . . .
H2D H 0.3862 0.8403 0.8803 0.022 Uiso 1 1 calc R U . . .
C2E C 0.3499(3) 0.9724(2) 0.94199(19) 0.0183(7) Uani 1 1 d . . . . .
C2F C 0.3762(3) 1.0711(2) 0.95411(19) 0.0205(7) Uani 1 1 d . . . . .
C2G C 0.4807(3) 1.2142(2) 0.9343(2) 0.0283(8) Uani 1 1 d . . . . .
H2G1 H 0.5356 1.2237 0.9027 0.043 Uiso 1 1 calc R U . . .
H2G2 H 0.4155 1.2288 0.9108 0.043 Uiso 1 1 calc R U . . .
H2G3 H 0.5099 1.2598 1 0.043 Uiso 1 1 calc R U . . .
C2H C 0.5357(3) 0.8653(2) 0.7943(2) 0.0190(7) Uani 1 1 d . . . . .
H2H1 H 0.6107 0.902 0.8022 0.023 Uiso 1 1 calc R U . . .
H2H2 H 0.5397 0.8141 0.815 0.023 Uiso 1 1 calc R U . . .
C2S C 0.1293(4) 0.5356(3) 0.9160(3) 0.0429(11) Uani 1 1 d . . . . .
H2S1 H 0.2057 0.5352 0.9332 0.051 Uiso 1 1 calc R U . . .
H2S2 H 0.0818 0.4743 0.9113 0.051 Uiso 1 1 calc R U . . .
C2ME C 0.6881(3) 1.1326(3) 0.7363(2) 0.0305(9) Uani 1 1 d . . . . .
H2M1 H 0.6928 1.1174 0.6743 0.046 Uiso 1 1 calc R U . . .
H2M2 H 0.7502 1.1209 0.7678 0.046 Uiso 1 1 calc R U . . .
H2M3 H 0.689 1.2032 0.77 0.046 Uiso 1 1 calc R U . . .
C3A C -0.0131(3) 0.9324(2) 0.86044(19) 0.0202(7) Uani 1 1 d . . . . .
C3B C 0.0886(3) 0.9636(2) 0.92053(19) 0.0201(7) Uani 1 1 d . . . . .
C3C C 0.1522(3) 0.8990(2) 0.91967(19) 0.0185(7) Uani 1 1 d . . . . .
C3D C 0.1093(3) 0.7977(2) 0.85570(19) 0.0179(7) Uani 1 1 d . . . . .
H3D H 0.151 0.7524 0.8542 0.021 Uiso 1 1 calc R U . . .
C3E C 0.0073(3) 0.7609(2) 0.79391(19) 0.0178(7) Uani 1 1 d . . . . .
C3F C -0.0510(3) 0.8300(2) 0.7980(2) 0.0187(7) Uani 1 1 d . . . . .
C3H C 0.2657(3) 0.9369(2) 0.98243(19) 0.0213(7) Uani 1 1 d . . . . .
H3H1 H 0.2828 0.8823 0.9939 0.026 Uiso 1 1 calc R U . . .
H3H2 H 0.2687 0.9932 1.0418 0.026 Uiso 1 1 calc R U . . .
C3ME C 0.2051(4) 1.2610(3) 1.0598(3) 0.0447(11) Uani 1 1 d . . . . .
H3M1 H 0.2623 1.316 1.0649 0.067 Uiso 1 1 calc R U . . .
H3M2 H 0.2159 1.2599 1.1184 0.067 Uiso 1 1 calc R U . . .
H3M3 H 0.1339 1.2712 1.0437 0.067 Uiso 1 1 calc R U . . .
C4A C -0.0306(3) 0.63941(19) 0.48928(19) 0.0154(6) Uani 1 1 d . . . . .
C4B C -0.0590(3) 0.65010(19) 0.56877(19) 0.0147(6) Uani 1 1 d . . . . .
C4C C 0.0040(3) 0.63827(19) 0.63661(19) 0.0154(6) Uani 1 1 d . . . . .
C4D C 0.1010(3) 0.61576(19) 0.62418(19) 0.0153(6) Uani 1 1 d . . . . .
H4D H 0.1458 0.6083 0.6701 0.018 Uiso 1 1 calc R U . . .
C4E C 0.1343(3) 0.60382(19) 0.54636(19) 0.0145(6) Uani 1 1 d . . . . .
C4F C 0.0669(3) 0.61692(19) 0.48168(19) 0.0154(6) Uani 1 1 d . . . . .
C4G C -0.1023(3) 0.6485(2) 0.4156(2) 0.0208(7) Uani 1 1 d . . . . .
H4G1 H -0.1778 0.6333 0.4186 0.031 Uiso 1 1 calc R U . . .
H4G2 H -0.097 0.6009 0.3558 0.031 Uiso 1 1 calc R U . . .
H4G3 H -0.0791 0.7172 0.4242 0.031 Uiso 1 1 calc R U . . .
C4H C -0.0324(3) 0.6509(2) 0.72154(19) 0.0173(7) Uani 1 1 d . . . . .
H4H1 H -0.1127 0.6275 0.7055 0.021 Uiso 1 1 calc R U . . .
H4H2 H -0.0027 0.6095 0.7459 0.021 Uiso 1 1 calc R U . . .
C4ME C -0.3040(3) 0.7694(3) 0.5946(2) 0.0292(8) Uani 1 1 d . . . . .
H4M1 H -0.3158 0.8362 0.6223 0.044 Uiso 1 1 calc R U . . .
H4M2 H -0.3505 0.7246 0.6102 0.044 Uiso 1 1 calc R U . . .
H4M3 H -0.322 0.7421 0.528 0.044 Uiso 1 1 calc R U . . .
C34 C -0.0781(3) 1.0049(2) 0.8605(2) 0.0248(8) Uani 1 1 d . . . . .
H34A H -0.0592 1.0318 0.8197 0.037 Uiso 1 1 calc R U . . .
H34B H -0.0615 1.0603 0.9227 0.037 Uiso 1 1 calc R U . . .
H34C H -0.1559 0.9695 0.8393 0.037 Uiso 1 1 calc R U . . .
O1 O 0.1696(2) 0.78349(15) 0.43753(15) 0.0236(5) Uani 1 1 d . . . . .
O1A O 0.29620(19) 0.67102(15) 0.42053(13) 0.0197(5) Uani 1 1 d . . . . .
O1B O 0.09536(19) 0.59829(14) 0.39934(13) 0.0182(5) Uani 1 1 d . . . . .
O1S O 0.1068(3) 0.5343(2) 0.83154(19) 0.0431(8) Uani 1 1 d . . . . .
H1S H 0.1653 0.5475 0.8182 0.065 Uiso 1 1 calc R U . . .
O2 O 0.4625(2) 1.06690(17) 0.69339(15) 0.0266(6) Uani 1 1 d . . . . .
O2A O 0.58456(19) 1.07233(15) 0.83268(14) 0.0213(5) Uani 1 1 d . . . . .
O2B O 0.57805(19) 0.94432(15) 0.67207(14) 0.0193(5) Uani 1 1 d . . . . .
O3 O 0.1881(2) 1.1260(2) 0.87861(17) 0.0354(7) Uani 1 1 d . . . . .
O3A O 0.1280(2) 1.06556(16) 0.98778(14) 0.0235(5) Uani 1 1 d . . . . .
O3B O 0.3286(2) 1.14054(15) 1.01175(14) 0.0236(6) Uani 1 1 d . . . . .
O4 O -0.0841(2) 0.85768(15) 0.63360(15) 0.0225(5) Uani 1 1 d . . . . .
O4A O -0.15605(19) 0.79515(16) 0.73723(14) 0.0209(5) Uani 1 1 d . . . . .
O4B O -0.15945(18) 0.66864(15) 0.57737(14) 0.0180(5) Uani 1 1 d . . . . .
P1 P 0.17829(7) 0.67995(5) 0.38866(5) 0.0179(2) Uani 1 1 d . . . . .
P2 P 0.56561(7) 1.05385(5) 0.73036(5) 0.0191(2) Uani 1 1 d . . . . .
P3 P 0.21075(8) 1.14507(6) 0.97381(6) 0.0248(2) Uani 1 1 d . . . . .
P4 P -0.16677(7) 0.77923(6) 0.63617(5) 0.0180(2) Uani 1 1 d . . . . .
Cl1 Cl 0.33013(10) 0.59488(9) 0.80090(7) 0.0475(3) Uani 1 1 d . . . . .
F1 F 0.1831(4) 0.7106(2) 1.0045(2) 0.0936(15) Uani 1 1 d . . . . .
F2 F 0.1256(3) 0.6240(2) 1.06778(18) 0.0686(10) Uani 1 1 d . . . . .
F3 F 0.0128(5) 0.6333(4) 0.9662(3) 0.119(2) Uani 1 1 d . . . . .
F1Y F 0.5778(6) 0.6319(4) 0.7237(5) 0.0474(14) Uani 0.65 1 d . . P A 1
F2Y F 0.6858(4) 0.5404(3) 0.7030(4) 0.0768(19) Uani 0.65 1 d . . P A 1
F3Y F 0.5862(8) 0.5411(6) 0.5891(5) 0.112(3) Uani 0.65 1 d . . P A 1
C1Y C 0.5824(13) 0.5378(11) 0.6684(13) 0.076(6) Uani 0.65 1 d . . P A 1
C2Y C 0.5023(6) 0.4533(5) 0.6548(7) 0.065(3) Uani 0.65 1 d . . P A 1
H2Y1 H 0.5125 0.4486 0.7123 0.078 Uiso 0.65 1 calc R U P A 1
H2Y2 H 0.5132 0.392 0.6076 0.078 Uiso 0.65 1 calc R U P A 1
O1Y O 0.3950(4) 0.4552(5) 0.6278(5) 0.0550(17) Uani 0.65 1 d . . P A 1
H1Y H 0.3835 0.5048 0.669 0.082 Uiso 0.65 1 calc R U P A 1
F4YA F 0.5772(14) 0.6261(10) 0.7487(8) 0.052(4) Uiso 0.35 1 d D . P B 2
F6YA F 0.6416(9) 0.5007(7) 0.7172(6) 0.054(2) Uiso 0.35 1 d D . P B 2
F5YA F 0.6586(9) 0.5765(8) 0.6351(7) 0.070(3) Uiso 0.35 1 d D . P B 2
C1YA C 0.5917(14) 0.5474(13) 0.6759(10) 0.023(4) Uiso 0.35 1 d D . P B 2
C2YA C 0.4805(11) 0.4843(10) 0.6103(9) 0.047(3) Uiso 0.35 1 d D . P B 2
H2Y3 H 0.445 0.5268 0.5912 0.056 Uiso 0.35 1 calc R U P B 2
H2Y4 H 0.489 0.4296 0.555 0.056 Uiso 0.35 1 calc R U P B 2
O1YA O 0.4111(13) 0.4406(11) 0.6526(10) 0.059(4) Uiso 0.35 1 d D . P B 2
H1YA H 0.4012 0.487 0.698 0.089 Uiso 0.35 1 calc R U P B 2
F7X F 0.6265(9) 0.3909(8) -0.0774(7) 0.097(3) Uiso 0.45 1 d . . P C 1
F8X F 0.7267(8) 0.5109(6) -0.0771(7) 0.083(2) Uiso 0.45 1 d . . P C 1
F9X F 0.6170(11) 0.3944(9) -0.1924(8) 0.117(3) Uiso 0.45 1 d . . P C 1
C1X C 0.6220(19) 0.4639(15) -0.0948(14) 0.085(7) Uiso 0.45 1 d . . P C 1
C2X C 0.4919(15) 0.4551(10) -0.1307(11) 0.081(4) Uiso 0.45 1 d D . P C 1
H2X1 H 0.4649 0.4272 -0.1977 0.098 Uiso 0.45 1 calc R U P C 1
H2X2 H 0.4425 0.4212 -0.1069 0.098 Uiso 0.45 1 calc R U P C 1
O1X O 0.5211(9) 0.5594(7) -0.0827(6) 0.071(2) Uiso 0.45 1 d D . P C 1
H1X H 0.5641 0.5834 -0.1053 0.106 Uiso 0.45 1 calc R U P C 1
F8XA F 0.6096(12) 0.3450(8) -0.1639(8) 0.080(3) Uiso 0.3 1 d D . P D 2
F9XA F 0.6982(10) 0.4872(8) -0.1306(9) 0.070(3) Uiso 0.3 1 d D . P D 2
F7XA F 0.6162(7) 0.4334(6) -0.0357(5) 0.0373(17) Uiso 0.3 1 d D . P D 2
C1XA C 0.6181(10) 0.4419(8) -0.1139(8) 0.015(3) Uiso 0.3 1 d D . P D 2
C2XA C 0.5486(18) 0.5143(15) -0.0832(14) 0.072(5) Uiso 0.3 1 d D . P D 2
H2X3 H 0.4721 0.4751 -0.0988 0.087 Uiso 0.3 1 calc R U P D 2
H2X4 H 0.5741 0.5565 -0.016 0.087 Uiso 0.3 1 calc R U P D 2
O1XA O 0.5534(11) 0.5743(8) -0.1231(8) 0.054(3) Uiso 0.3 1 d D . P D 2
H1XA H 0.5158 0.614 -0.1038 0.082 Uiso 0.3 1 calc R U P D 2
C4AB C 0.2002(15) 1.2516(10) 0.7492(10) 0.034(3) Uiso 0.25 1 d D . P E 1
H1M4 H 0.2706 1.3002 0.7658 0.05 Uiso 0.25 1 calc R U P E 1
H1M5 H 0.1423 1.2731 0.7241 0.05 Uiso 0.25 1 calc R U P E 1
H1M6 H 0.1874 1.2478 0.8037 0.05 Uiso 0.25 1 calc R U P E 1
C5AB C 0.2328(18) 1.1542(14) 0.5955(12) 0.052(5) Uiso 0.25 1 d D . P E 1
H1E1 H 0.171 1.164 0.5605 0.062 Uiso 0.25 1 calc R U P E 1
H1E2 H 0.2947 1.2151 0.6192 0.062 Uiso 0.25 1 calc R U P E 1
C6AB C 0.265(3) 1.0649(19) 0.5279(19) 0.080(7) Uiso 0.25 1 d D . P E 1
H2E1 H 0.2828 1.0787 0.4793 0.121 Uiso 0.25 1 calc R U P E 1
H2E2 H 0.3278 1.0553 0.5602 0.121 Uiso 0.25 1 calc R U P E 1
H2E3 H 0.2036 1.0039 0.5012 0.121 Uiso 0.25 1 calc R U P E 1
O1AB O -0.0564(9) 1.1130(7) 0.7005(6) 0.028(2) Uiso 0.25 1 d . . P E 1
O2AB O -0.0227(9) 1.1300(7) 0.5807(6) 0.028(2) Uiso 0.25 1 d . . P E 1
H2AB H -0.0869 1.1335 0.5702 0.041 Uiso 0.25 1 calc R U P E 1
C1AB C -0.0049(11) 1.1045(8) 0.6463(8) 0.016(2) Uiso 0.25 1 d . . P E 1
C2AB C 0.0958(11) 1.0661(9) 0.6464(8) 0.019(2) Uiso 0.25 1 d D . P E 1
H3AB H 0.0891 1.0156 0.5823 0.022 Uiso 0.25 1 calc R U P E 1
N1AB N 0.0994(9) 1.0144(7) 0.7037(7) 0.017(2) Uiso 0.25 1 d . . P E 1
H1A1 H 0.0362 0.9648 0.6834 0.026 Uiso 0.25 1 calc R U P E 1
H1A2 H 0.1562 0.9872 0.6999 0.026 Uiso 0.25 1 calc R U P E 1
H1A3 H 0.108 1.0596 0.7628 0.026 Uiso 0.25 1 calc R U P E 1
C3AB C 0.201(2) 1.1496(14) 0.6788(15) 0.026(8) Uiso 0.25 1 d D . P E 1
H9AB H 0.2588 1.1298 0.7082 0.031 Uiso 0.25 1 calc R U P E 1
O2W O 0.2475(10) 0.9150(7) 0.6404(7) 0.031(2) Uiso 0.25 1 d . . P F 1
O1AA O 0.2483(3) 1.0265(2) 0.4657(2) 0.0279(8) Uani 0.75 1 d . . P G 2
O2AA O 0.0981(3) 1.0787(3) 0.4849(2) 0.0296(8) Uani 0.75 1 d . . P G 2
H2AA H 0.0997 1.0835 0.4372 0.044 Uiso 0.75 1 calc R U P G 2
C1AA C 0.1788(4) 1.0437(3) 0.5057(3) 0.0203(10) Uani 0.75 1 d . . P G 2
C2AA C 0.1752(4) 1.0317(3) 0.5903(3) 0.0198(9) Uani 0.75 1 d . . P G 2
H3AA H 0.0988 0.9957 0.582 0.024 Uiso 0.75 1 calc R U P G 2
C3AA C 0.2072(7) 1.1338(7) 0.6776(5) 0.033(3) Uani 0.75 1 d D . P G 2
H9AA H 0.2381 1.1224 0.7296 0.04 Uiso 0.75 1 calc R U P G 2
C4AA C 0.2965(6) 1.2136(4) 0.6760(4) 0.0460(17) Uani 0.75 1 d . . P G 2
H4A1 H 0.2678 1.2306 0.6286 0.069 Uiso 0.75 1 calc R U P G 2
H4A2 H 0.3583 1.1869 0.6628 0.069 Uiso 0.75 1 calc R U P G 2
H4A3 H 0.3205 1.274 0.7356 0.069 Uiso 0.75 1 calc R U P G 2
C5AA C 0.1054(7) 1.1684(5) 0.6959(4) 0.0508(19) Uani 0.75 1 d D . P G 2
H5A1 H 0.0547 1.1172 0.7029 0.061 Uiso 0.75 1 calc R U P G 2
H5A2 H 0.0681 1.1735 0.6425 0.061 Uiso 0.75 1 calc R U P G 2
C6AA C 0.1328(10) 1.2714(6) 0.7827(5) 0.084(3) Uani 0.75 1 d . . P G 2
H6A1 H 0.1849 1.2723 0.8324 0.126 Uiso 0.75 1 calc R U P G 2
H6A2 H 0.0662 1.2817 0.8009 0.126 Uiso 0.75 1 calc R U P G 2
H6A3 H 0.1647 1.3253 0.7697 0.126 Uiso 0.75 1 calc R U P G 2
O1W O 0.1525(3) 0.9303(2) 0.7199(2) 0.0288(8) Uani 0.75 1 d . . P H 2
N1AA N 0.2460(3) 0.9681(2) 0.5990(2) 0.0194(8) Uani 0.75 1 d . . P G 2
H1A4 H 0.2323 0.9126 0.5441 0.029 Uiso 0.75 1 calc R U P G 2
H1A5 H 0.2317 0.9489 0.6413 0.029 Uiso 0.75 1 calc R U P G 2
H1A6 H 0.317 1.004 0.617 0.029 Uiso 0.75 1 calc R U P G 2

loop_
_atom_site_aniso_label
_atom_site_aniso_U_11
_atom_site_aniso_U_22
_atom_site_aniso_U_33
_atom_site_aniso_U_23
_atom_site_aniso_U_13
_atom_site_aniso_U_12
C1A 0.0129(18) 0.0188(14) 0.0177(14) 0.0052(11) 0.0058(12) 0.0043(12)
C1B 0.0141(17) 0.0169(13) 0.0138(13) 0.0019(11) 0.0029(12) 0.0040(11)
C1C 0.0123(17) 0.0140(13) 0.0189(14) 0.0047(11) 0.0049(12) 0.0061(11)
C1D 0.0132(17) 0.0160(13) 0.0213(14) 0.0082(11) 0.0039(12) 0.0079(11)
C1E 0.0122(17) 0.0184(13) 0.0182(14) 0.0067(11) 0.0011(12) 0.0063(11)
C1F 0.0104(17) 0.0160(13) 0.0202(14) 0.0056(11) 0.0036(12) 0.0030(11)
C1G 0.025(2) 0.0241(15) 0.0190(14) 0.0074(12) 0.0043(14) 0.0011(13)
C1H 0.0145(17) 0.0126(13) 0.0186(14) 0.0032(11) 0.0029(12) 0.0040(11)
C1S 0.076(4) 0.056(3) 0.038(2) 0.029(2) 0.017(2) 0.024(3)
C1ME 0.031(2) 0.0294(16) 0.0145(14) 0.0072(13) 0.0028(14) -0.0011(14)
C2A 0.0220(19) 0.0188(14) 0.0138(13) 0.0059(11) -0.0036(13) 0.0000(12)
C2B 0.0163(18) 0.0198(14) 0.0136(13) 0.0071(11) -0.0013(12) -0.0013(12)
C2C 0.0149(18) 0.0195(14) 0.0128(13) 0.0060(11) -0.0050(12) 0.0011(12)
C2D 0.0176(18) 0.0186(13) 0.0139(13) 0.0080(11) -0.0048(12) 0.0000(11)
C2E 0.0164(18) 0.0207(14) 0.0105(12) 0.0055(11) -0.0041(12) 0.0003(12)
C2F 0.0210(19) 0.0207(14) 0.0117(13) 0.0036(11) -0.0012(12) 0.0029(12)
C2G 0.033(2) 0.0188(15) 0.0281(16) 0.0092(13) 0.0065(15) 0.0023(14)
C2H 0.0132(17) 0.0205(14) 0.0193(14) 0.0091(12) -0.0024(13) 0.0024(12)
C2S 0.045(3) 0.053(2) 0.034(2) 0.0247(19) 0.0086(19) 0.011(2)
C2ME 0.029(2) 0.0259(16) 0.0253(16) 0.0111(13) 0.0002(15) -0.0085(14)
C3A 0.022(2) 0.0253(15) 0.0145(14) 0.0072(12) 0.0096(13) 0.0102(13)
C3B 0.025(2) 0.0208(14) 0.0107(13) 0.0046(11) 0.0059(12) 0.0050(13)
C3C 0.020(2) 0.0237(15) 0.0126(13) 0.0089(12) 0.0064(12) 0.0061(13)
C3D 0.0173(19) 0.0225(14) 0.0149(13) 0.0099(12) 0.0054(12) 0.0047(12)
C3E 0.0171(18) 0.0210(14) 0.0143(13) 0.0077(12) 0.0050(12) 0.0043(12)
C3F 0.0146(18) 0.0249(15) 0.0151(13) 0.0074(12) 0.0054(12) 0.0064(12)
C3H 0.024(2) 0.0240(15) 0.0116(13) 0.0075(11) 0.0002(13) 0.0034(13)
C3ME 0.046(3) 0.0227(17) 0.047(2) 0.0013(16) 0.006(2) 0.0120(17)
C4A 0.0129(17) 0.0113(12) 0.0158(13) 0.0029(10) 0.0008(12) 0.0010(11)
C4B 0.0100(16) 0.0110(12) 0.0168(13) 0.0019(10) 0.0016(12) 0.0023(10)
C4C 0.0135(17) 0.0107(12) 0.0169(13) 0.0037(10) 0.0018(12) 0.0012(11)
C4D 0.0134(16) 0.0108(12) 0.0172(13) 0.0045(11) 0.0002(12) 0.0021(11)
C4E 0.0113(17) 0.0080(11) 0.0181(13) 0.0024(10) 0.0012(12) 0.0010(10)
C4F 0.0153(18) 0.0114(12) 0.0129(12) 0.0016(10) 0.0026(12) 0.0007(11)
C4G 0.0177(18) 0.0240(15) 0.0168(14) 0.0080(12) -0.0005(13) 0.0051(12)
C4H 0.0146(17) 0.0170(14) 0.0185(14) 0.0081(11) 0.0037(12) 0.0018(11)
C4ME 0.018(2) 0.0351(18) 0.0308(17) 0.0109(15) 0.0029(15) 0.0136(14)
C34 0.028(2) 0.0278(16) 0.0184(14) 0.0072(13) 0.0078(14) 0.0148(14)
O1 0.0248(14) 0.0157(10) 0.0217(11) 0.0047(9) -0.0005(10) 0.0026(9)
O1A 0.0185(13) 0.0192(10) 0.0130(10) 0.0016(8) 0.0022(9) 0.0032(9)
O1B 0.0183(13) 0.0155(9) 0.0131(9) 0.0023(8) 0.0017(9) 0.0017(8)
O1S 0.0284(18) 0.0665(19) 0.0321(14) 0.0257(14) 0.0027(13) 0.0064(14)
O2 0.0252(15) 0.0254(11) 0.0223(11) 0.0080(9) -0.0028(10) 0.0078(10)
O2A 0.0173(13) 0.0205(10) 0.0182(10) 0.0080(8) -0.0031(9) -0.0028(9)
O2B 0.0107(12) 0.0179(10) 0.0227(11) 0.0067(8) 0.0013(9) -0.0006(8)
O3 0.0332(17) 0.0485(15) 0.0287(13) 0.0254(12) 0.0028(12) 0.0075(12)
O3A 0.0311(15) 0.0212(11) 0.0126(10) 0.0023(8) 0.0067(9) 0.0083(10)
O3B 0.0284(15) 0.0199(10) 0.0142(10) 0.0025(8) 0.0019(10) 0.0056(9)
O4 0.0213(14) 0.0193(10) 0.0240(11) 0.0084(9) 0.0029(10) 0.0063(9)
O4A 0.0128(13) 0.0271(11) 0.0196(10) 0.0076(9) 0.0054(9) 0.0066(9)
O4B 0.0106(12) 0.0176(10) 0.0201(10) 0.0050(8) 0.0009(9) 0.0034(8)
P1 0.0178(5) 0.0158(4) 0.0125(4) 0.0027(3) 0.0010(3) 0.0006(3)
P2 0.0169(5) 0.0170(4) 0.0175(4) 0.0069(3) -0.0017(3) 0.0002(3)
P3 0.0291(6) 0.0217(4) 0.0190(4) 0.0068(3) 0.0030(4) 0.0070(3)
P4 0.0122(5) 0.0193(4) 0.0190(4) 0.0058(3) 0.0024(3) 0.0068(3)
Cl1 0.0334(7) 0.0738(7) 0.0450(6) 0.0391(5) 0.0095(5) 0.0093(5)
F1 0.172(5) 0.0446(16) 0.0488(17) 0.0223(14) 0.026(2) -0.001(2)
F2 0.104(3) 0.0728(19) 0.0380(14) 0.0321(14) 0.0271(16) 0.0217(18)
F3 0.120(4) 0.207(5) 0.085(3) 0.076(3) 0.054(3) 0.126(4)
F1Y 0.044(3) 0.032(2) 0.069(4) 0.017(3) 0.027(3) 0.0239(18)
F2Y 0.025(3) 0.036(2) 0.135(5) 0.008(3) 0.020(3) 0.0146(18)
F3Y 0.097(7) 0.146(7) 0.077(4) 0.037(4) 0.048(4) 0.018(5)
C1Y 0.042(7) 0.042(6) 0.125(13) 0.020(6) 0.019(6) 0.021(5)
C2Y 0.019(4) 0.044(4) 0.112(7) 0.021(4) 0.008(4) 0.011(3)
O1Y 0.022(3) 0.058(3) 0.063(4) 0.014(3) 0.000(3) 0.011(2)
O1AA 0.028(2) 0.0333(17) 0.0244(16) 0.0146(14) 0.0075(15) 0.0109(14)
O2AA 0.027(2) 0.0478(19) 0.0278(16) 0.0261(15) 0.0101(14) 0.0184(15)
C1AA 0.015(2) 0.0227(19) 0.0179(19) 0.0066(16) 0.0005(18) 0.0034(16)
C2AA 0.017(2) 0.026(2) 0.0194(19) 0.0121(17) 0.0050(17) 0.0087(17)
C3AA 0.051(5) 0.027(3) 0.026(3) 0.014(3) 0.008(2) 0.022(3)
C4AA 0.068(5) 0.023(2) 0.035(3) 0.010(2) -0.003(3) 0.011(2)
C5AA 0.089(6) 0.054(3) 0.044(3) 0.033(3) 0.041(3) 0.050(4)
C6AA 0.168(11) 0.073(5) 0.050(4) 0.037(4) 0.048(5) 0.086(6)
O1W 0.030(2) 0.0335(17) 0.0216(15) 0.0130(13) 0.0086(14) 0.0056(14)
N1AA 0.018(2) 0.0178(16) 0.0170(16) 0.0054(13) 0.0006(14) 0.0028(14)

loop_
_atom_type_symbol
_atom_type_description
_atom_type_scat_dispersion_real
_atom_type_scat_dispersion_imag
_atom_type_scat_source
C C 0.003 0.0016 'International Tables Vol C Tables 4.2.6.8 and 6.1.1.4'
N N 0.0059 0.0032 'International Tables Vol C Tables 4.2.6.8 and 6.1.1.4'
O O 0.0105 0.0059 'International Tables Vol C Tables 4.2.6.8 and 6.1.1.4'
P P 0.1001 0.0923 'International Tables Vol C Tables 4.2.6.8 and 6.1.1.4'
Cl Cl 0.1456 0.155 'International Tables Vol C Tables 4.2.6.8 and 6.1.1.4'
F F 0.017 0.01 'International Tables Vol C Tables 4.2.6.8 and 6.1.1.4'
H H 0 0 'International Tables Vol C Tables 4.2.6.8 and 6.1.1.4'

loop_
_geom_angle_atom_site_label_1
_geom_angle_atom_site_label_2
_geom_angle_atom_site_label_3
_geom_angle
C1B C1A C1F 115.1(3)
C1B C1A C1G 123.0(3)
C1F C1A C1G 121.9(3)
C1C C1B C1A 124.1(3)
C1C C1B O1A 118.6(3)
C1A C1B O1A 117.2(3)
C1D C1C C1B 117.5(3)
C1D C1C C1H 119.3(3)
C1B C1C C1H 123.1(3)
C1C C1D C1E 121.4(3)
C1F C1E C1D 118.3(3)
C1F C1E C2H 121.9(3)
C1D C1E C2H 119.8(3)
C1E C1F C1A 123.4(3)
C1E C1F O2B 119.0(3)
C1A C1F O2B 117.3(3)
C4E C1H C1C 110.5(2)
F3 C1S F2 107.5(5)
F3 C1S F1 108.7(5)
F2 C1S F1 106.0(4)
F3 C1S C2S 111.7(4)
F2 C1S C2S 111.4(4)
F1 C1S C2S 111.3(5)
C2F C2A C2B 115.9(3)
C2F C2A C2G 122.7(3)
C2B C2A C2G 121.4(3)
C2C C2B C2A 123.0(3)
C2C C2B O2A 119.1(3)
C2A C2B O2A 117.7(3)
C2D C2C C2B 117.9(3)
C2D C2C C2H 120.8(3)
C2B C2C C2H 121.3(3)
C2C C2D C2E 122.1(3)
C2D C2E C2F 117.3(3)
C2D C2E C3H 121.0(3)
C2F C2E C3H 121.6(3)
C2A C2F C2E 123.8(3)
C2A C2F O3B 117.5(3)
C2E C2F O3B 118.5(3)
C1E C2H C2C 110.2(2)
O1S C2S C1S 111.3(4)
C3B C3A C3F 115.9(3)
C3B C3A C34 122.3(3)
C3F C3A C34 121.8(3)
C3A C3B C3C 123.5(3)
C3A C3B O3A 117.9(3)
C3C C3B O3A 118.6(3)
C3D C3C C3B 117.6(3)
C3D C3C C3H 120.3(3)
C3B C3C C3H 122.0(3)
C3E C3D C3C 121.9(3)
C3D C3E C3F 117.2(3)
C3D C3E C4H 119.7(3)
C3F C3E C4H 123.0(3)
C3A C3F C3E 123.8(3)
C3A C3F O4A 117.2(3)
C3E C3F O4A 118.9(3)
C3C C3H C2E 111.7(2)
C4F C4A C4B 115.5(3)
C4F C4A C4G 122.1(3)
C4B C4A C4G 122.4(3)
C4C C4B C4A 123.6(3)
C4C C4B O4B 119.1(3)
C4A C4B O4B 117.3(3)
C4D C4C C4B 117.6(3)
C4D C4C C4H 121.8(3)
C4B C4C C4H 120.6(3)
C4C C4D C4E 121.9(3)
C4F C4E C4D 117.0(3)
C4F C4E C1H 121.1(3)
C4D C4E C1H 121.9(3)
C4A C4F C4E 124.4(3)
C4A C4F O1B 117.5(3)
C4E C4F O1B 117.9(3)
C3E C4H C4C 110.0(2)
C1B O1A P1 120.9(2)
C4F O1B P1 123.25(17)
C2B O2A P2 123.25(19)
C1F O2B P2 122.0(2)
C3B O3A P3 121.0(2)
C2F O3B P3 120.63(19)
C3F O4A P4 119.0(2)
C4B O4B P4 120.93(18)
O1 P1 O1B 114.34(15)
O1 P1 O1A 112.65(13)
O1B P1 O1A 106.41(13)
O1 P1 C1ME 118.09(15)
O1B P1 C1ME 101.28(15)
O1A P1 C1ME 102.58(16)
O2 P2 O2A 114.25(15)
O2 P2 O2B 113.05(13)
O2A P2 O2B 106.18(12)
O2 P2 C2ME 117.96(17)
O2A P2 C2ME 101.83(15)
O2B P2 C2ME 102.02(17)
O3 P3 O3B 113.18(16)
O3 P3 O3A 112.57(15)
O3B P3 O3A 105.89(14)
O3 P3 C3ME 119.3(2)
O3B P3 C3ME 102.39(18)
O3A P3 C3ME 102.0(2)
O4 P4 O4B 113.44(15)
O4 P4 O4A 111.76(13)
O4B P4 O4A 106.37(12)
O4 P4 C4ME 116.88(17)
O4B P4 C4ME 102.76(15)
O4A P4 C4ME 104.59(17)
F3Y C1Y F1Y 102.4(12)
F3Y C1Y F2Y 103.3(13)
F1Y C1Y F2Y 102.6(11)
F3Y C1Y C2Y 112.8(14)
F1Y C1Y C2Y 119.7(14)
F2Y C1Y C2Y 114.1(12)
C1Y C2Y O1Y 114.3(9)
F5YA C1YA F6YA 107.4(13)
F5YA C1YA F4YA 113.2(14)
F6YA C1YA F4YA 102.1(11)
F5YA C1YA C2YA 111.7(11)
F6YA C1YA C2YA 114.5(13)
F4YA C1YA C2YA 107.7(14)
O1YA C2YA C1YA 111.4(11)
F7X C1X F8X 102.9(16)
F7X C1X F9X 87.9(14)
F8X C1X F9X 91.9(15)
F7X C1X C2X 108.0(16)
F8X C1X C2X 149.1(17)
F9X C1X C2X 88.0(13)
O1X C2X C1X 86.9(12)
F9XA C1XA F8XA 103.8(12)
F9XA C1XA F7XA 127.9(11)
F8XA C1XA F7XA 93.5(9)
F9XA C1XA C2XA 106.4(12)
F8XA C1XA C2XA 141.6(14)
F7XA C1XA C2XA 86.3(9)
O1XA C2XA C1XA 112.0(14)
C6AB C5AB C3AB 118.9(18)
O1AB C1AB O2AB 125.9(12)
O1AB C1AB C2AB 123.9(11)
O2AB C1AB C2AB 110.2(11)
N1AB C2AB C3AB 110.7(13)
N1AB C2AB C1AB 109.6(11)
C3AB C2AB C1AB 112.5(13)
C4AB C3AB C2AB 115.3(17)
C4AB C3AB C5AB 111.3(16)
C2AB C3AB C5AB 109.9(17)
O1AA C1AA O2AA 125.8(4)
O1AA C1AA C2AA 124.0(4)
O2AA C1AA C2AA 110.1(4)
N1AA C2AA C1AA 109.7(4)
N1AA C2AA C3AA 111.2(4)
C1AA C2AA C3AA 112.3(5)
C4AA C3AA C5AA 113.1(7)
C4AA C3AA C2AA 112.6(6)
C5AA C3AA C2AA 110.3(6)
C3AA C5AA C6AA 112.6(7)

loop_
_geom_bond_atom_site_label_1
_geom_bond_atom_site_label_2
_geom_bond_distance
C1A C1B 1.400(4)
C1A C1F 1.403(4)
C1A C1G 1.502(5)
C1B C1C 1.392(5)
C1B O1A 1.414(3)
C1C C1D 1.389(4)
C1C C1H 1.521(4)
C1D C1E 1.399(4)
C1E C1F 1.384(5)
C1E C2H 1.511(4)
C1F O2B 1.414(4)
C1H C4E 1.507(5)
C1S F3 1.315(7)
C1S F2 1.334(5)
C1S F1 1.337(6)
C1S C2S 1.492(7)
C1ME P1 1.763(3)
C2A C2F 1.385(5)
C2A C2B 1.405(5)
C2A C2G 1.509(4)
C2B C2C 1.401(4)
C2B O2A 1.406(4)
C2C C2D 1.388(5)
C2C C2H 1.517(5)
C2D C2E 1.389(5)
C2E C2F 1.405(4)
C2E C3H 1.515(5)
C2F O3B 1.416(4)
C2S O1S 1.393(5)
C2ME P2 1.773(4)
C3A C3B 1.385(5)
C3A C3F 1.396(4)
C3A C34 1.514(4)
C3B C3C 1.398(5)
C3B O3A 1.412(4)
C3C C3D 1.394(4)
C3C C3H 1.512(5)
C3D C3E 1.392(4)
C3E C3F 1.395(4)
C3E C4H 1.521(4)
C3F O4A 1.417(4)
C3ME P3 1.771(4)
C4A C4F 1.383(5)
C4A C4B 1.393(5)
C4A C4G 1.498(4)
C4B C4C 1.390(4)
C4B O4B 1.402(4)
C4C C4D 1.390(5)
C4C C4H 1.521(4)
C4D C4E 1.392(5)
C4E C4F 1.391(4)
C4F O1B 1.414(4)
C4ME P4 1.761(4)
O1 P1 1.479(2)
O1A P1 1.590(3)
O1B P1 1.588(2)
O2 P2 1.469(3)
O2A P2 1.588(2)
O2B P2 1.596(2)
O3 P3 1.466(3)
O3A P3 1.595(3)
O3B P3 1.587(3)
O4 P4 1.480(3)
O4A P4 1.588(2)
O4B P4 1.586(2)
F1Y C1Y 1.361(15)
F2Y C1Y 1.361(16)
F3Y C1Y 1.37(2)
C1Y C2Y 1.410(18)
C2Y O1Y 1.405(9)
F4YA C1YA 1.372(17)
F6YA C1YA 1.366(15)
F5YA C1YA 1.318(16)
C1YA C2YA 1.517(16)
C2YA O1YA 1.470(15)
F7X C1X 1.28(2)
F8X C1X 1.34(2)
F9X C1X 1.51(2)
C1X C2X 1.66(3)
C2X O1X 1.387(13)
F8XA C1XA 1.329(14)
F9XA C1XA 1.281(14)
F7XA C1XA 1.378(12)
C1XA C2XA 1.530(16)
C2XA O1XA 1.350(16)
C4AB C3AB 1.506(18)
C5AB C6AB 1.537(18)
C5AB C3AB 1.550(18)
O1AB C1AB 1.191(17)
O2AB C1AB 1.321(15)
C1AB C2AB 1.530(18)
C2AB N1AB 1.486(15)
C2AB C3AB 1.521(18)
O1AA C1AA 1.211(6)
O2AA C1AA 1.326(6)
C1AA C2AA 1.516(6)
C2AA N1AA 1.492(5)
C2AA C3AA 1.541(9)
C3AA C4AA 1.537(11)
C3AA C5AA 1.540(10)
C5AA C6AA 1.552(9)
